data_2021476
loop_
_publ_author_name
'Ja\'cimovi\'c, \<Zeljko K.'
'Novakovi\'c, Sladjana B.'
'Bogdanovi\'c, Goran A.'
'Giester, Gerald'
'Kosovi\'c, Milica'
'Libowitzky, Eugen'

_publ_section_title
;
 First crystal structures of metal complexes with a
 4-nitropyrazole-3-carboxylic acid ligand and the third crystal form of
 the ligand
;
_journal_coeditor_code YO3057
_journal_issue 3
_journal_name_full 'Acta Crystallographica Section C'
_journal_page_first
;
;
_journal_paper_doi 10.1107/S2053229619001244
_journal_volume 75
_journal_year 2019
_chemical_formula_iupac '[Co2 (C4 H1 N3 O4)2 (H2 O1)6], 2H2 O'
_chemical_formula_moiety 'C8 H14 Co2 N6 O14, 2(H2 O)'
_chemical_formula_sum 'C8 H18 Co2 N6 O16'
_chemical_formula_weight 572.14
_chemical_name_systematic
'Bis(\m-4-nitro-1<i>H</i>-imidazol-1-ide-5-carboxylato)-\k^2^<i>N</i>^1^,<i>O</i>:<i>N</i>^2^;\k^2^<i>N</i>^2^:<i>N</i>^1^,<i>O</i>-bis[triaquacobalt(II)] dihydrate'
_space_group_crystal_system monoclinic
_space_group_IT_number 14
_space_group_name_Hall '-P 2ybc'
_space_group_name_H-M_alt 'P 1 21/c 1'
_symmetry_space_group_name_Hall '-P 2ybc'
_symmetry_space_group_name_H-M 'P 1 21/c 1'
_atom_sites_solution_hydrogens difmap
_audit_creation_method SHELXL-2014/6
_cell_angle_alpha 90
_cell_angle_beta 102.930(2)
_cell_angle_gamma 90
_cell_formula_units_Z 2
_cell_length_a 8.9689(11)
_cell_length_b 6.4035(8)
_cell_length_c 16.4509(19)
_cell_measurement_reflns_used 9652
_cell_measurement_temperature 200(2)
_cell_measurement_theta_max 66.542
_cell_measurement_theta_min 4.782
_cell_volume 920.86(19)
_computing_cell_refinement
;
APEX2 (Bruker, 2008)
;
_computing_data_collection
;
SAINT (Bruker, 2008)
;
_computing_data_reduction
;
SAINT (Bruker, 2008)
;
_computing_molecular_graphics
;
ORTEP-3 (Farrugia, 2012) and Mercury (Macrae <i>et al.</i>,
2008)
;
_computing_publication_material
;
PLATON (Spek, 2009)
;
_computing_structure_refinement
;
SHELXL2014 (Sheldrick, 2015b)
;
_computing_structure_solution
;
SHELXT2014 (Sheldrick, 2015a)
;
_diffrn_ambient_temperature 200(2)
_diffrn_measured_fraction_theta_full 1.000
_diffrn_measured_fraction_theta_max 0.997
_diffrn_measurement_device_type 'Bruker ApexII CCD'
_diffrn_measurement_method 'phi and omegas scans'
_diffrn_radiation_type MoK\a
_diffrn_radiation_wavelength 0.71073
_diffrn_reflns_av_R_equivalents 0.0202
_diffrn_reflns_av_unetI/netI 0.0103
_diffrn_reflns_limit_h_max 13
_diffrn_reflns_limit_h_min -13
_diffrn_reflns_limit_k_max 9
_diffrn_reflns_limit_k_min -9
_diffrn_reflns_limit_l_max 25
_diffrn_reflns_limit_l_min -25
_diffrn_reflns_number 32322
_diffrn_reflns_theta_full 25.242
_diffrn_reflns_theta_max 33.289
_diffrn_reflns_theta_min 2.330
_diffrn_source 'Incoatec ImS'
_exptl_absorpt_coefficient_mu 1.903
_exptl_absorpt_correction_type multi-scan
_exptl_absorpt_process_details
;
(SADABS; Bruker, 2008)
;
_exptl_crystal_colour pink
_exptl_crystal_density_diffrn 2.063
_exptl_crystal_description prism
_exptl_crystal_F_000 580
_exptl_crystal_size_max 0.25
_exptl_crystal_size_mid 0.2
_exptl_crystal_size_min 0.2
_refine_diff_density_max 0.545
_refine_diff_density_min -0.231
_refine_ls_extinction_coef 0.0055(6)
_refine_ls_extinction_expression Fc^*^=kFc[1+0.001xFc^2^\l^3^/sin(2\q)]^-1/4^
_refine_ls_extinction_method SHELXL
_refine_ls_goodness_of_fit_ref 1.065
_refine_ls_hydrogen_treatment refU
_refine_ls_matrix_type full
_refine_ls_number_parameters 158
_refine_ls_number_reflns 3531
_refine_ls_number_restraints 0
_refine_ls_restrained_S_all 1.065
_refine_ls_R_factor_all 0.0193
_refine_ls_R_factor_gt 0.0181
_refine_ls_shift/su_max 0.003
_refine_ls_shift/su_mean 0.000
_refine_ls_structure_factor_coef Fsqd
_refine_ls_weighting_details 'w=1/[\s^2^(Fo^2^)+(0.0219P)^2^+0.4119P] where P=(Fo^2^+2Fc^2^)/3'
_refine_ls_weighting_scheme calc
_refine_ls_wR_factor_gt 0.0481
_refine_ls_wR_factor_ref 0.0486
_reflns_number_gt 3366
_reflns_number_total 3531
_reflns_threshold_expression 'I > 2\s(I)'
_cod_data_source_file yo3057sup1.cif
_cod_data_source_block III
_cod_database_code 2021476
_shelx_space_group_comment
;
The symmetry employed for this shelxl refinement is uniquely defined
by the following loop, which should always be used as a source of
symmetry information in preference to the above space-group names.
They are only intended as comments.
;
_shelxl_version_number 2014/6

loop_
_space_group_symop_operation_xyz
'x, y, z'
'-x, y+1/2, -z+1/2'
'-x, -y, -z'
'x, -y-1/2, z-1/2'

loop_
_atom_site_type_symbol
_atom_site_label
_atom_site_fract_x
_atom_site_fract_y
_atom_site_fract_z
_atom_site_U_iso_or_equiv
_atom_site_adp_type
_atom_site_calc_flag
_atom_site_occupancy
Co Co1 0.54038(2) 0.42345(2) 0.61617(2) 0.01153(4) Uani d 1
N N1 0.30153(8) 0.44370(11) 0.44295(4) 0.01216(12) Uani d 1
N N2 0.33878(8) 0.40488(11) 0.52622(4) 0.01154(12) Uani d 1
N N3 -0.05351(8) 0.22978(11) 0.46872(5) 0.01379(12) Uani d 1
O O1 0.38462(8) 0.30168(14) 0.68119(4) 0.02258(15) Uani d 1
O O2 0.14273(8) 0.22062(12) 0.67655(4) 0.01982(13) Uani d 1
O O3 -0.09788(8) 0.16438(12) 0.52924(5) 0.02031(13) Uani d 1
O O4 -0.13543(8) 0.23438(13) 0.39720(5) 0.02273(14) Uani d 1
O O5 0.70987(8) 0.39060(11) 0.72657(4) 0.01854(13) Uani d 1
H H51 0.7700 0.2920 0.7305 0.031(4) Uiso d 1
H H52 0.7536 0.4842 0.7545 0.041(5) Uiso d 1
O O6 0.59608(9) 0.11727(12) 0.58071(6) 0.02531(15) Uani d 1
H H61 0.5528 0.0063 0.5917 0.083(8) Uiso d 1
H H62 0.6779 0.0778 0.5982 0.076(8) Uiso d 1
O O7 0.48522(8) 0.73298(12) 0.65320(4) 0.02057(13) Uani d 1
H H71 0.5204 0.7528 0.7034 0.044(5) Uiso d 1
H H72 0.3970 0.7507 0.6470 0.047(5) Uiso d 1
O O8 0.87397(9) 0.04984(13) 0.70392(6) 0.02685(16) Uani d 1
H H81 0.8873 -0.0546 0.7344 0.038(5) Uiso d 1
H H82 0.9590 0.0711 0.6876 0.044(5) Uiso d 1
C C1 0.21906(9) 0.32173(12) 0.55080(5) 0.01140(13) Uani d 1
C C2 0.09860(9) 0.30611(13) 0.47940(5) 0.01174(13) Uani d 1
C C3 0.15660(9) 0.38416(13) 0.41377(5) 0.01329(13) Uani d 1
C C4 0.24662(10) 0.27626(14) 0.64224(5) 0.01460(14) Uani d 1
H H3 0.1067(18) 0.396(2) 0.3569(10) 0.026(4) Uiso d 1

loop_
_atom_site_aniso_label
_atom_site_aniso_U_11
_atom_site_aniso_U_22
_atom_site_aniso_U_33
_atom_site_aniso_U_12
_atom_site_aniso_U_13
_atom_site_aniso_U_23
Co1 0.00962(5) 0.01590(6) 0.00893(5) -0.00178(3) 0.00177(4) 0.00088(4)
N1 0.0109(3) 0.0159(3) 0.0095(3) -0.0013(2) 0.0020(2) 0.0001(2)
N2 0.0102(3) 0.0151(3) 0.0094(3) -0.0011(2) 0.0025(2) 0.0006(2)
N3 0.0104(3) 0.0117(3) 0.0192(3) -0.0010(2) 0.0033(2) -0.0027(2)
O1 0.0138(3) 0.0402(4) 0.0127(3) -0.0068(3) 0.0009(2) 0.0077(3)
O2 0.0161(3) 0.0283(3) 0.0166(3) -0.0047(2) 0.0070(2) 0.0034(2)
O3 0.0159(3) 0.0224(3) 0.0251(3) -0.0037(2) 0.0099(2) 0.0008(3)
O4 0.0139(3) 0.0297(4) 0.0213(3) -0.0042(3) -0.0028(2) -0.0036(3)
O5 0.0167(3) 0.0218(3) 0.0147(3) 0.0012(2) -0.0018(2) -0.0004(2)
O6 0.0172(3) 0.0192(3) 0.0387(4) -0.0003(3) 0.0045(3) 0.0003(3)
O7 0.0186(3) 0.0268(3) 0.0172(3) 0.0016(3) 0.0059(2) -0.0049(2)
O8 0.0222(3) 0.0268(4) 0.0352(4) 0.0031(3) 0.0140(3) 0.0053(3)
C1 0.0098(3) 0.0130(3) 0.0117(3) -0.0009(2) 0.0030(2) 0.0004(2)
C2 0.0090(3) 0.0127(3) 0.0134(3) -0.0016(2) 0.0024(2) -0.0008(2)
C3 0.0113(3) 0.0163(3) 0.0118(3) -0.0016(3) 0.0015(2) -0.0003(3)
C4 0.0139(3) 0.0176(4) 0.0126(3) -0.0016(3) 0.0037(3) 0.0020(3)

loop_
_atom_type_symbol
_atom_type_description
_atom_type_scat_dispersion_real
_atom_type_scat_dispersion_imag
_atom_type_scat_source
C C 0.0033 0.0016 'International Tables Vol C Tables 4.2.6.8 and 6.1.1.4'
H H 0.0000 0.0000 'International Tables Vol C Tables 4.2.6.8 and 6.1.1.4'
Co Co 0.3494 0.9721 'International Tables Vol C Tables 4.2.6.8 and 6.1.1.4'
N N 0.0061 0.0033 'International Tables Vol C Tables 4.2.6.8 and 6.1.1.4'
O O 0.0106 0.0060 'International Tables Vol C Tables 4.2.6.8 and 6.1.1.4'

loop_
_geom_angle_atom_site_label_1
_geom_angle_atom_site_label_2
_geom_angle_atom_site_label_3
_geom_angle_site_symmetry_1
_geom_angle_site_symmetry_3
_geom_angle
_geom_angle_publ_flag
N2 Co1 N1 . 3_666 105.56(3) yes
N2 Co1 O1 . . 76.55(3) yes
N1 Co1 O5 3_666 . 90.47(3) yes
O1 Co1 O5 . . 87.56(3) yes
N2 Co1 O5 . . 163.76(3) yes
N1 Co1 O1 3_666 . 176.78(3) yes
O6 Co1 O7 . . 179.48(3) yes
N2 Co1 O6 . . 88.41(3) ?
N1 Co1 O6 3_666 . 91.27(3) ?
O1 Co1 O6 . . 91.22(3) ?
O5 Co1 O6 . . 88.63(3) ?
N2 Co1 O7 . . 92.05(3) ?
N1 Co1 O7 3_666 . 88.83(3) ?
O1 Co1 O7 . . 88.66(3) ?
O5 Co1 O7 . . 90.87(3) ?
C3 N1 N2 . . 108.05(7) ?
C3 N1 Co1 . 3_666 131.37(6) ?
N2 N1 Co1 . 3_666 120.57(5) ?
C1 N2 N1 . . 110.14(7) ?
C1 N2 Co1 . . 116.01(5) ?
N1 N2 Co1 . . 133.59(5) ?
O3 N3 O4 . . 123.21(8) ?
O3 N3 C2 . . 119.59(7) ?
O4 N3 C2 . . 117.20(7) ?
C4 O1 Co1 . . 118.47(6) ?
Co1 O5 H51 . . 118.6 ?
Co1 O5 H52 . . 125.9 ?
H51 O5 H52 . . 107.5 ?
Co1 O6 H61 . . 124.4 ?
Co1 O6 H62 . . 117.5 ?
H61 O6 H62 . . 95.1 ?
Co1 O7 H71 . . 111.3 ?
Co1 O7 H72 . . 112.6 ?
H71 O7 H72 . . 104.9 ?
H81 O8 H82 . . 107.1 ?
N2 C1 C2 . . 107.05(7) ?
N2 C1 C4 . . 114.66(7) ?
C2 C1 C4 . . 138.27(7) ?
C3 C2 C1 . . 105.71(7) ?
C3 C2 N3 . . 122.83(7) ?
C1 C2 N3 . . 131.45(7) ?
N1 C3 C2 . . 109.04(7) ?
N1 C3 H3 . . 122.6(9) ?
C2 C3 H3 . . 128.3(9) ?
O2 C4 O1 . . 123.48(8) ?
O2 C4 C1 . . 122.62(8) ?
O1 C4 C1 . . 113.89(7) ?

loop_
_geom_bond_atom_site_label_1
_geom_bond_atom_site_label_2
_geom_bond_site_symmetry_2
_geom_bond_distance
_geom_bond_publ_flag
Co1 N1 3_666 2.0729(7) yes
Co1 N2 . 2.0679(7) yes
Co1 O1 . 2.0911(7) yes
Co1 O5 . 2.1018(7) yes
Co1 O6 . 2.1365(8) yes
Co1 O7 . 2.1632(8) yes
N1 C3 . 1.3364(10) ?
N1 N2 . 1.3583(10) ?
N1 Co1 3_666 2.0730(7) ?
N2 C1 . 1.3395(10) ?
N3 O3 . 1.2257(10) ?
N3 O4 . 1.2402(10) ?
N3 C2 . 1.4226(10) ?
O1 C4 . 1.2705(10) ?
O2 C4 . 1.2446(10) ?
O5 H51 . 0.8232 ?
O5 H52 . 0.8023 ?
O6 H61 . 0.8481 ?
O6 H62 . 0.7683 ?
O7 H71 . 0.8251 ?
O7 H72 . 0.7830 ?
O8 H81 . 0.8286 ?
O8 H82 . 0.8736 ?
C1 C2 . 1.4103(11) ?
C1 C4 . 1.4975(11) ?
C2 C3 . 1.3919(11) ?
C3 H3 . 0.945(16) ?

loop_
_geom_hbond_atom_site_label_D
_geom_hbond_atom_site_label_H
_geom_hbond_atom_site_label_A
_geom_hbond_site_symmetry_A
_geom_hbond_distance_DH
_geom_hbond_distance_HA
_geom_hbond_distance_DA
_geom_hbond_angle_DHA
O5 H51 O8 . 0.82 1.91 2.7041(11) 161.7
O5 H52 O2 2_656 0.80 1.99 2.7949(10) 178.6
O6 H61 O7 1_545 0.85 2.17 2.9995(12) 164.1
O6 H62 O3 1_655 0.77 2.58 3.0629(11) 122.6
O6 H62 O8 . 0.77 2.19 2.8716(12) 148.7
O7 H71 O1 2_656 0.83 1.92 2.7488(10) 176.3
O7 H72 O4 3_566 0.78 2.30 3.0675(11) 167.9
O7 H72 O5 2_656 0.78 2.63 3.0889(10) 118.8
O8 H81 O2 2_646 0.83 2.11 2.9096(12) 161.1
O8 H82 O2 1_655 0.87 1.95 2.7739(11) 156.9
O8 H82 O3 1_655 0.87 2.61 3.0304(12) 110.7

_cod_database_fobs_code 2021476
